data_2007621
loop_
_publ_author_name
'Haas, Geoffrey'
'Schimek, George L.'
'Pennington, William T.'
'Kolis, Joseph W.'

_publ_section_title '[<i>N</i>,<i>N</i>'-Ethylenebis(3-<i>tert</i>-butyl-5-methylsalicylideneaminato)]oxovanadium(IV)'
_journal_issue 9
_journal_name_full 'Acta Crystallographica Section C'
_journal_page_first 1263
_journal_page_last 1265
_journal_paper_doi 10.1107/S0108270198003990
_journal_volume 54
_journal_year 1998
_chemical_formula_iupac '[V1 O1 (C26 H34 N2 O2)]'
_chemical_formula_sum 'C26 H34 N2 O3 V'
_chemical_formula_weight 473.51
_chemical_name_systematic
;
N,N'-ethylenebis(3-t-butyl-5-methyl-salicylideneaminato)oxovanadium(IV)
;
_space_group_IT_number 2
_symmetry_cell_setting triclinic
_symmetry_space_group_name_Hall '-P 1'
_symmetry_space_group_name_H-M 'P -1'
_atom_type_scat_source 'Cromer & Waber (1974)'
_audit_creation_method 'manual editing of form.cif'
_cell_angle_alpha 96.44(3)
_cell_angle_beta 96.71(3)
_cell_angle_gamma 109.50(3)
_cell_formula_units_Z 2
_cell_length_a 12.661(5)
_cell_length_b 13.816(6)
_cell_length_c 7.930(2)
_cell_measurement_reflns_used 25
_cell_measurement_temperature 295
_cell_measurement_theta_max 16.4
_cell_measurement_theta_min 9.3
_cell_volume 1281.6(9)
_computing_cell_refinement 'MSC/AFC Diffractometer Control Software'
_computing_data_collection
; MSC/AFC Diffractometer Control Software
 (Molecular Structure Corporation, 1993a)
;
_computing_data_reduction 'TEXSAN (Molecular Structure Corporation, 1993b)'
_computing_publication_material TEXSAN
_computing_structure_refinement TEXSAN
_computing_structure_solution 'SHELXS86 (Sheldrick, 1985)'
_diffrn_ambient_temperature 295
_diffrn_measurement_device AFC7R
_diffrn_measurement_method \w--2\q
_diffrn_radiation_monochromator graphite
_diffrn_radiation_source 'Rigaku rotating anode'
_diffrn_radiation_type MoK\a
_diffrn_radiation_wavelength 0.7107
_diffrn_reflns_av_R_equivalents 0.027
_diffrn_reflns_limit_h_max 14
_diffrn_reflns_limit_h_min 0
_diffrn_reflns_limit_k_max 15
_diffrn_reflns_limit_k_min -16
_diffrn_reflns_limit_l_max 9
_diffrn_reflns_limit_l_min -9
_diffrn_reflns_number 4736
_diffrn_reflns_theta_max 25.00
_diffrn_standards_decay_% 0.9
_diffrn_standards_interval_count 100
_diffrn_standards_number 3
_exptl_absorpt_coefficient_mu 0.41
_exptl_absorpt_correction_type none
_exptl_crystal_colour green
_exptl_crystal_density_diffrn 1.227
_exptl_crystal_density_method 'not measured'
_exptl_crystal_description needle
_exptl_crystal_F_000 502
_exptl_crystal_size_max 0.60
_exptl_crystal_size_mid 0.07
_exptl_crystal_size_min 0.02
_refine_diff_density_max 0.49
_refine_diff_density_min -0.42
_refine_ls_extinction_method none
_refine_ls_goodness_of_fit_ref 1.88
_refine_ls_hydrogen_treatment constr
_refine_ls_matrix_type full
_refine_ls_number_parameters 289
_refine_ls_number_reflns 2953
_refine_ls_R_factor_all 0.1256
_refine_ls_R_factor_gt 0.0648
_refine_ls_shift/esd_max 0.0000
_refine_ls_structure_factor_coef F
_refine_ls_weighting_details 'w = 1/\s^2^(F~o~)'
_refine_ls_weighting_scheme calc
_refine_ls_wR_factor_all 0.0616
_refine_ls_wR_factor_ref 0.0572
_reflns_number_gt 2953
_reflns_number_total 4511
_reflns_observed_criterion I>\s(I)
_cod_data_source_file fr1114.cif
_cod_data_source_block BDO712
_cod_depositor_comments
;
The following automatic conversions were performed:

'_refine_ls_weighting_scheme' value 'w = 1/\s^2^(F~o~)' was changed
to 'calc'. New tag '_refine_ls_weighting_details' was created. The
value of the new tag was set to 'w = 1/\s^2^(F~o~)'.

Automatic conversion script
Id: cif_fix_values 3143 2015-03-26 13:38:13Z robertas 
;
_cod_original_formula_sum 'C26 H34 N2 O3 V1 '
_cod_database_code 2007621

loop_
_symmetry_equiv_pos_as_xyz
'  +x,  +y,  +z'
'  -x,  -y,  -z'

loop_
_atom_site_aniso_label
_atom_site_aniso_U_11
_atom_site_aniso_U_22
_atom_site_aniso_U_33
_atom_site_aniso_U_12
_atom_site_aniso_U_13
_atom_site_aniso_U_23
_atom_site_aniso_type_symbol
V .0374(4) .0477(5) .0378(4) .0122(3) .0098(3) .0124(3) V
O(1) .059(2) .073(2) .043(2) .018(2) .015(2) .026(2) O
O(2) .044(2) .051(2) .050(2) .020(2) .0090(10) .006(2) O
O(3) .039(2) .045(2) .055(2) .0130(10) .0110(10) .004(2) O
N(1) .033(2) .056(3) .048(2) .015(2) .006(2) .013(2) N
N(2) .037(2) .048(2) .043(2) .009(2) .007(2) .011(2) N
C(1) .054(3) .048(3) .038(3) .021(2) .019(2) .019(2) C
C(2) .064(3) .038(3) .041(3) .015(3) .018(2) .013(2) C
C(3) .083(4) .049(3) .047(3) .026(3) .026(3) .021(2) C
C(4) .088(4) .066(4) .043(3) .045(3) .031(3) .025(3) C
C(5) .070(4) .080(4) .051(3) .044(3) .027(3) .034(3) C
C(6) .054(3) .057(3) .042(3) .025(3) .020(2) .021(2) C
C(7) .044(3) .076(4) .051(3) .031(3) .017(2) .026(3) C
C(8) .041(3) .080(4) .059(3) .017(3) .006(2) .020(3) C
C(9) .041(3) .061(3) .065(3) .009(3) .007(2) .013(3) C
C(10) .054(3) .045(3) .033(2) .011(2) .013(2) .013(2) C
C(11) .049(3) .047(3) .029(2) .015(2) .009(2) .013(2) C
C(12) .068(3) .049(3) .038(3) .021(3) .010(2) .014(2) C
C(13) .075(4) .057(3) .044(3) .035(3) .013(3) .014(2) C
C(14) .055(3) .071(4) .054(3) .034(3) .013(3) .019(3) C
C(15) .044(3) .055(3) .057(3) .024(2) .014(2) .018(3) C
C(16) .052(3) .048(3) .028(2) .020(2) .009(2) .014(2) C
C(17) .058(3) .044(3) .070(4) .012(3) .013(3) .006(3) C
C(18) .065(4) .082(4) .094(4) .016(3) .033(3) .017(3) C
C(19) .063(4) .070(4) .077(4) .020(3) -.009(3) .005(3) C
C(20) .076(4) .060(4) .116(5) .004(3) .009(4) -.017(4) C
C(21) .120(5) .083(4) .069(4) .063(4) .041(4) .033(3) C
C(22) .101(5) .072(4) .086(4) .046(4) .020(4) .006(3) C
C(23) .037(3) .059(3) .095(4) .018(3) .010(3) .010(3) C
C(24) .061(4) .074(4) .151(6) .017(3) .029(4) .057(4) C
C(25) .052(3) .073(4) .111(5) .016(3) -.012(3) -.014(4) C
C(26) .040(3) .083(4) .167(7) .018(3) .020(4) .018(4) C

loop_
_atom_site_label
_atom_site_fract_x
_atom_site_fract_y
_atom_site_fract_z
_atom_site_thermal_displace_type
_atom_site_calc_flag
_atom_site_refinement_flags
V .93753(6) .85291(6) .19930(10) Uani d .
O(1) .9227(3) .8059(2) .3729(4) Uani d .
O(2) .8838(2) .7488(2) -.0032(4) Uani d .
O(3) .8060(2) .8913(2) .1439(4) Uani d .
N(1) 1.0974(3) .8580(3) .1631(5) Uani d .
N(2) 1.0290(3) 1.0103(3) .2512(4) Uani d .
C(1) .9257(4) .6795(3) -.0707(5) Uani d .
C(2) .8532(4) .5885(3) -.1834(6) Uani d .
C(3) .9021(5) .5202(4) -.2493(6) Uani d .
C(4) 1.0175(5) .5342(4) -.2154(6) Uani d .
C(5) 1.0856(4) .6231(4) -.1103(7) Uani d .
C(6) 1.0429(4) .6966(4) -.0357(6) Uani d .
C(7) 1.1220(4) .7891(4) .0708(6) Uani d .
C(8) 1.1877(4) .9500(4) .2670(6) Uani d .
C(9) 1.1535(4) 1.0427(4) .2566(6) Uani d .
C(10) .9883(4) 1.0834(3) .2756(5) Uani d .
C(11) .8692(4) 1.0690(3) .2705(5) Uani d .
C(12) .8430(4) 1.1568(3) .3305(6) Uani d .
C(13) .7335(5) 1.1502(4) .3352(6) Uani d .
C(14) .6485(4) 1.0521(4) .2786(6) Uani d .
C(15) .6676(4) .9632(4) .2173(6) Uani d .
C(16) .7826(4) .9717(3) .2095(5) Uani d .
C(17) .7255(4) .5684(4) -.2303(7) Uani d .
C(18) .6695(5) .5596(4) -.0689(8) Uani d .
C(19) .7079(4) .6571(4) -.3168(7) Uani d .
C(20) .6639(5) .4669(4) -.3572(9) Uani d .
C(21) 1.0626(5) .4550(4) -.2956(7) Uani d .
C(22) .7050(5) 1.2430(4) .4023(8) Uani d .
C(23) .5721(4) .8576(4) .1631(7) Uani d .
C(24) .5928(5) .7816(4) .2790(10) Uani d .
C(25) .5661(4) .8144(4) -.0244(9) Uani d .
C(26) .4553(4) .8651(5) .1830(10) Uani d .
H(1) .8529 .4580 -.3245 Biso calc UR
H(2) 1.1657 .6363 -.0861 Biso calc UR
H(3) 1.2012 .8004 .0731 Biso calc UR
H(4) 1.2575 .9606 .2231 Biso calc UR
H(5) 1.1979 .9396 .3846 Biso calc UR
H(6) 1.1732 1.0705 .1543 Biso calc UR
H(7) 1.1918 1.0948 .3557 Biso calc UR
H(8) 1.0414 1.1536 .2991 Biso calc UR
H(9) .9033 1.2226 .3689 Biso calc UR
H(10) .5713 1.0467 .2831 Biso calc UR
H(11) .5905 .5494 -.0994 Biso calc UR
H(12) .6769 .5014 -.0192 Biso calc UR
H(13) .7060 .6222 .0129 Biso calc UR
H(14) .7409 .6607 -.4200 Biso calc UR
H(15) .6281 .6443 -.3450 Biso calc UR
H(16) .7438 .7218 -.2396 Biso calc UR
H(17) .5849 .4577 -.3850 Biso calc UR
H(18) .6970 .4702 -.4602 Biso calc UR
H(19) .6712 .4093 -.3057 Biso calc UR
H(20) 1.0010 .3980 -.3646 Biso calc UR
H(21) 1.1165 .4868 -.3667 Biso calc UR
H(22) 1.0992 .4297 -.2066 Biso calc UR
H(23) .7407 1.2680 .5201 Biso calc UR
H(24) .7318 1.2970 .3347 Biso calc UR
H(25) .6241 1.2233 .3949 Biso calc UR
H(26) .5931 .8079 .3968 Biso calc UR
H(27) .6647 .7747 .2685 Biso calc UR
H(28) .5334 .7149 .2453 Biso calc UR
H(29) .6373 .8071 -.0404 Biso calc UR
H(30) .5064 .7477 -.0548 Biso calc UR
H(31) .5509 .8613 -.0964 Biso calc UR
H(32) .3975 .7974 .1498 Biso calc UR
H(33) .4396 .9116 .1106 Biso calc UR
H(34) .4558 .8910 .3007 Biso calc UR

loop_
_atom_type_symbol
C
H
N

loop_
_geom_angle_atom_site_label_1
_geom_angle_atom_site_label_2
_geom_angle_atom_site_label_3
_geom_angle
_geom_angle_publ_flag
O(1) V O(2) 113.3(2) yes
O(1) V O(3) 105.50(10) yes
O(1) V N(1) 103.1(2) yes
O(1) V N(2) 110.7(2) yes
O(2) V O(3) 88.90(10) yes
O(2) V N(1) 85.70(10) yes
O(2) V N(2) 135.40(10) yes
O(3) V N(1) 150.70(10) yes
O(3) V N(2) 86.10(10) yes
N(1) V N(2) 77.9(2) yes
V O(2) C(1) 132.0(3) no
V O(3) C(16) 130.3(3) no
V N(1) C(7) 126.6(3) no
V N(1) C(8) 112.5(3) no
C(7) N(1) C(8) 120.8(4) no
V N(2) C(9) 117.0(3) no
V N(2) C(10) 126.4(3) no
C(9) N(2) C(10) 116.7(4) no
O(2) C(1) C(2) 120.3(4) no
O(2) C(1) C(6) 120.9(4) no
C(2) C(1) C(6) 118.8(4) no
C(1) C(2) C(3) 117.3(5) no
C(1) C(2) C(17) 120.7(4) no
C(3) C(2) C(17) 122.0(4) no
C(2) C(3) C(4) 125.2(5) no
C(2) C(3) H(1) 117.4 no
C(4) C(3) H(1) 117.4 no
C(3) C(4) C(5) 116.4(5) no
C(3) C(4) C(21) 121.0(5) no
C(5) C(4) C(21) 122.6(5) no
C(4) C(5) C(6) 122.3(5) no
C(4) C(5) H(2) 118.9 no
C(6) C(5) H(2) 118.9 no
C(1) C(6) C(5) 120.0(5) no
C(1) C(6) C(7) 121.9(4) no
C(5) C(6) C(7) 118.1(5) no
N(1) C(7) C(6) 126.4(4) no
N(1) C(7) H(3) 116.8 no
C(6) C(7) H(3) 116.8 no
N(1) C(8) C(9) 108.7(4) no
N(1) C(8) H(4) 109.7 no
N(1) C(8) H(5) 109.7 no
C(9) C(8) H(4) 109.7 no
C(9) C(8) H(5) 109.7 no
H(4) C(8) H(5) 109.5 no
N(2) C(9) C(8) 108.7(4) no
N(2) C(9) H(6) 109.7 no
N(2) C(9) H(7) 109.7 no
C(8) C(9) H(6) 109.7 no
C(8) C(9) H(7) 109.7 no
H(6) C(9) H(7) 109.5 no
N(2) C(10) C(11) 125.5(4) no
N(2) C(10) H(8) 117.2 no
C(11) C(10) H(8) 117.2 no
C(10) C(11) C(12) 117.0(4) no
C(10) C(11) C(16) 122.1(4) no
C(12) C(11) C(16) 120.9(4) no
C(11) C(12) C(13) 121.3(4) no
C(11) C(12) H(9) 119.4 no
C(13) C(12) H(9) 119.4 no
C(12) C(13) C(14) 117.1(4) no
C(12) C(13) C(22) 121.6(5) no
C(14) C(13) C(22) 121.3(5) no
C(13) C(14) C(15) 124.9(4) no
C(13) C(14) H(10) 117.6 no
C(15) C(14) H(10) 117.5 no
C(14) C(15) C(16) 117.4(4) no
C(14) C(15) C(23) 122.7(4) no
C(16) C(15) C(23) 119.9(4) no
O(3) C(16) C(11) 121.2(4) no
O(3) C(16) C(15) 120.4(4) no
C(11) C(16) C(15) 118.4(4) no
C(2) C(17) C(18) 110.3(4) no
C(2) C(17) C(19) 109.9(4) no
C(2) C(17) C(20) 111.9(4) no
C(18) C(17) C(19) 109.9(4) no
C(18) C(17) C(20) 107.5(4) no
C(19) C(17) C(20) 107.2(5) no
C(17) C(18) H(11) 109.5 no
C(17) C(18) H(12) 109.5 no
C(17) C(18) H(13) 109.5 no
H(11) C(18) H(12) 109.5 no
H(11) C(18) H(13) 109.5 no
H(12) C(18) H(13) 109.5 no
C(17) C(19) H(14) 109.5 no
C(17) C(19) H(15) 109.5 no
C(17) C(19) H(16) 109.5 no
H(14) C(19) H(15) 109.5 no
H(14) C(19) H(16) 109.5 no
H(15) C(19) H(16) 109.4 no
C(17) C(20) H(17) 109.5 no
C(17) C(20) H(18) 109.5 no
C(17) C(20) H(19) 109.5 no
H(17) C(20) H(18) 109.5 no
H(17) C(20) H(19) 109.5 no
H(18) C(20) H(19) 109.5 no
C(4) C(21) H(20) 109.5 no
C(4) C(21) H(21) 109.5 no
C(4) C(21) H(22) 109.5 no
H(20) C(21) H(21) 109.5 no
H(20) C(21) H(22) 109.5 no
H(21) C(21) H(22) 109.5 no
C(13) C(22) H(23) 109.5 no
C(13) C(22) H(24) 109.5 no
C(13) C(22) H(25) 109.5 no
H(23) C(22) H(24) 109.5 no
H(23) C(22) H(25) 109.4 no
H(24) C(22) H(25) 109.5 no
C(15) C(23) C(24) 109.0(4) no
C(15) C(23) C(25) 111.1(4) no
C(15) C(23) C(26) 111.7(4) no
C(24) C(23) C(25) 110.0(5) no
C(24) C(23) C(26) 107.6(4) no
C(25) C(23) C(26) 107.4(5) no
C(23) C(24) H(26) 109.5 no
C(23) C(24) H(27) 109.5 no
C(23) C(24) H(28) 109.5 no
H(26) C(24) H(27) 109.5 no
H(26) C(24) H(28) 109.5 no
H(27) C(24) H(28) 109.5 no
C(23) C(25) H(29) 109.5 no
C(23) C(25) H(30) 109.5 no
C(23) C(25) H(31) 109.5 no
H(29) C(25) H(30) 109.5 no
H(29) C(25) H(31) 109.5 no
H(30) C(25) H(31) 109.5 no
C(23) C(26) H(32) 109.5 no
C(23) C(26) H(33) 109.5 no
C(23) C(26) H(34) 109.5 no
H(32) C(26) H(33) 109.5 no
H(32) C(26) H(34) 109.4 no
H(33) C(26) H(34) 109.4 no

loop_
_geom_bond_atom_site_label_1
_geom_bond_atom_site_label_2
_geom_bond_site_symmetry_1
_geom_bond_site_symmetry_2
_geom_bond_distance
_geom_bond_publ_flag
V O(1) . . 1.592(3) yes
V O(2) . . 1.919(3) yes
V O(3) . . 1.929(3) yes
V N(1) . . 2.056(4) yes
V N(2) . . 2.061(4) yes
O(2) C(1) . . 1.332(5) no
O(3) C(16) . . 1.311(5) no
N(1) C(7) . . 1.278(5) no
N(1) C(8) . . 1.475(6) no
N(2) C(9) . . 1.482(5) no
N(2) C(10) . . 1.283(5) no
C(1) C(2) . . 1.416(6) no
C(1) C(6) . . 1.411(6) no
C(2) C(3) . . 1.379(6) no
C(2) C(17) . . 1.538(7) no
C(3) C(4) . . 1.397(7) no
C(3) H(1) . . .960 no
C(4) C(5) . . 1.357(7) no
C(4) C(21) . . 1.509(7) no
C(5) C(6) . . 1.407(6) no
C(5) H(2) . . .960 no
C(6) C(7) . . 1.434(6) no
C(7) H(3) . . .960 no
C(8) C(9) . . 1.490(7) no
C(8) H(4) . . .960 no
C(8) H(5) . . .960 no
C(9) H(6) . . .960 no
C(9) H(7) . . .960 no
C(10) C(11) . . 1.449(6) no
C(10) H(8) . . .960 no
C(11) C(12) . . 1.410(6) no
C(11) C(16) . . 1.410(6) no
C(12) C(13) . . 1.364(6) no
C(12) H(9) . . .960 no
C(13) C(14) . . 1.405(7) no
C(13) C(22) . . 1.502(7) no
C(14) C(15) . . 1.377(6) no
C(14) H(10) . . .960 no
C(15) C(16) . . 1.430(6) no
C(15) C(23) . . 1.528(6) no
C(17) C(18) . . 1.531(7) no
C(17) C(19) . . 1.535(7) no
C(17) C(20) . . 1.535(7) no
C(18) H(11) . . .960 no
C(18) H(12) . . .960 no
C(18) H(13) . . .960 no
C(19) H(14) . . .960 no
C(19) H(15) . . .960 no
C(19) H(16) . . .960 no
C(20) H(17) . . .960 no
C(20) H(18) . . .960 no
C(20) H(19) . . .960 no
C(21) H(20) . . .960 no
C(21) H(21) . . .960 no
C(21) H(22) . . .960 no
C(22) H(23) . . .960 no
C(22) H(24) . . .960 no
C(22) H(25) . . .960 no
C(23) C(24) . . 1.537(8) no
C(23) C(25) . . 1.523(8) no
C(23) C(26) . . 1.541(7) no
C(24) H(26) . . .960 no
C(24) H(27) . . .960 no
C(24) H(28) . . .960 no
C(25) H(29) . . .960 no
C(25) H(30) . . .960 no
C(25) H(31) . . .960 no
C(26) H(32) . . .960 no
C(26) H(33) . . .960 no
C(26) H(34) . . .960 no
